data_4038130
loop_
_publ_author_name
'G\'orski, Krzysztof'
'Mech-Piskorz, Justyna'
'Le\'sniewska, Barbara'
'Pietraszkiewicz, Oksana'
'Pietraszkiewicz, Marek'

_publ_section_title
;
 Toward Soluble 5,10-Diheterotruxenes: Synthesis and Reactivity of
 5,10-Dioxatruxenes, 5,10-Dithiatruxenes, and 5,10-Diazatruxenes.
;
_journal_issue 7
_journal_name_full 'The Journal of organic chemistry'
_journal_page_first 4672
_journal_page_last 4681
_journal_paper_doi 10.1021/acs.joc.9b03387
_journal_volume 85
_journal_year 2020
_chemical_formula_moiety 'C33 H32 N2'
_chemical_formula_sum 'C33 H32 N2'
_chemical_formula_weight 456.61
_space_group_crystal_system tetragonal
_space_group_IT_number 88
_space_group_name_Hall '-I 4ad'
_space_group_name_H-M_alt 'I 41/a :2'
_atom_sites_solution_hydrogens geom
_atom_sites_solution_primary direct
_audit_creation_method SHELXL-2018/3
_cell_angle_alpha 90.0
_cell_angle_beta 90.0
_cell_angle_gamma 90.0
_cell_formula_units_Z 16
_cell_length_a 30.826(3)
_cell_length_b 30.826(3)
_cell_length_c 10.4869(12)
_cell_measurement_reflns_used 969
_cell_measurement_temperature 100.0(1)
_cell_measurement_theta_max 59.4690
_cell_measurement_theta_min 4.0530
_cell_volume 9965.1(18)
_computing_structure_refinement 'SHELXL-2018/3 (Sheldrick, 2018)'
_diffrn_ambient_temperature 100.0(1)
_diffrn_detector_area_resol_mean 16.2974
_diffrn_measured_fraction_theta_full 0.996
_diffrn_measured_fraction_theta_max 0.996
_diffrn_measurement_device_type 'SuperNova, Dual, Cu at home/near, Eos'
_diffrn_radiation_type CuK\a
_diffrn_radiation_wavelength 1.54184
_diffrn_reflns_av_R_equivalents 0.1229
_diffrn_reflns_av_unetI/netI 0.1784
_diffrn_reflns_Laue_measured_fraction_full 0.996
_diffrn_reflns_Laue_measured_fraction_max 0.996
_diffrn_reflns_limit_h_max 35
_diffrn_reflns_limit_h_min -34
_diffrn_reflns_limit_k_max 30
_diffrn_reflns_limit_k_min -35
_diffrn_reflns_limit_l_max 8
_diffrn_reflns_limit_l_min -12
_diffrn_reflns_number 9613
_diffrn_reflns_point_group_measured_fraction_full 0.996
_diffrn_reflns_point_group_measured_fraction_max 0.996
_diffrn_reflns_theta_full 63.006
_diffrn_reflns_theta_max 63.006
_diffrn_reflns_theta_min 6.420
_diffrn_source 'micro-focus sealed X-ray tube'
_exptl_absorpt_coefficient_mu 0.535
_exptl_absorpt_correction_T_max 1.00000
_exptl_absorpt_correction_T_min 0.05345
_exptl_absorpt_correction_type multi-scan
_exptl_absorpt_process_details
;
CrysAlisPro 1.171.39.46 (Rigaku Oxford Diffraction, 2018)
Empirical absorption correction using spherical harmonics,
 implemented in SCALE3 ABSPACK scaling algorithm.
;
_exptl_crystal_colour colourless
_exptl_crystal_density_diffrn 1.217
_exptl_crystal_description needle
_exptl_crystal_F_000 3904
_exptl_crystal_size_max 0.400
_exptl_crystal_size_mid 0.020
_exptl_crystal_size_min 0.020
_refine_diff_density_max 0.315
_refine_diff_density_min -0.231
_refine_diff_density_rms 0.055
_refine_ls_extinction_method none
_refine_ls_goodness_of_fit_ref 0.897
_refine_ls_hydrogen_treatment constr
_refine_ls_matrix_type full
_refine_ls_number_parameters 320
_refine_ls_number_reflns 4013
_refine_ls_number_restraints 0
_refine_ls_restrained_S_all 0.897
_refine_ls_R_factor_all 0.1888
_refine_ls_R_factor_gt 0.0896
_refine_ls_shift/su_max 0.000
_refine_ls_shift/su_mean 0.000
_refine_ls_structure_factor_coef Fsqd
_refine_ls_weighting_details 'w=1/[\s^2^(Fo^2^)+(0.0520P)^2^] where P=(Fo^2^+2Fc^2^)/3'
_refine_ls_weighting_scheme calc
_refine_ls_wR_factor_gt 0.1662
_refine_ls_wR_factor_ref 0.2107
_reflns_Friedel_coverage 0.000
_reflns_number_gt 1711
_reflns_number_total 4027
_reflns_threshold_expression 'I > 2\s(I)'
_cod_data_source_file jo9b03387_si_001.cif
_cod_data_source_block kg_net_net_c_et_et_meoh_4
_cod_depositor_comments 'Adding full bibliography for 4038128--4038135.cif.'
_cod_original_cell_volume 9965(2)
_cod_original_sg_symbol_H-M 'I 41/a'
_cod_database_code 4038130
_shelx_shelxl_version_number 2018/3
_shelx_space_group_comment
;
The symmetry employed for this shelxl refinement is uniquely defined
by the following loop, which should always be used as a source of
symmetry information in preference to the above space-group names.
They are only intended as comments.
;
_shelx_estimated_absorpt_t_min 0.814
_shelx_estimated_absorpt_t_max 0.989

loop_
_space_group_symop_operation_xyz
'x, y, z'
'-x+1/2, -y, z+1/2'
'-y+3/4, x+1/4, z+1/4'
'y+3/4, -x+3/4, z+3/4'
'x+1/2, y+1/2, z+1/2'
'-x+1, -y+1/2, z+1'
'-y+5/4, x+3/4, z+3/4'
'y+5/4, -x+5/4, z+5/4'
'-x, -y, -z'
'x-1/2, y, -z-1/2'
'y-3/4, -x-1/4, -z-1/4'
'-y-3/4, x-3/4, -z-3/4'
'-x+1/2, -y+1/2, -z+1/2'
'x, y+1/2, -z'
'y-1/4, -x+1/4, -z+1/4'
'-y-1/4, x-1/4, -z-1/4'

loop_
_atom_site_label
_atom_site_type_symbol
_atom_site_fract_x
_atom_site_fract_y
_atom_site_fract_z
_atom_site_U_iso_or_equiv
_atom_site_adp_type
_atom_site_occupancy
_atom_site_site_symmetry_order
_atom_site_calc_flag
_atom_site_refinement_flags_posn
_atom_site_refinement_flags_adp
_atom_site_refinement_flags_occupancy
_atom_site_disorder_assembly
_atom_site_disorder_group
C1 C 0.91278(16) 0.42411(16) 0.0970(5) 0.0416(13) Uani 1 1 d . . . . .
C2 C 0.89672(15) 0.45943(16) 0.0267(5) 0.0395(12) Uani 1 1 d . . . . .
C3 C 0.87099(15) 0.46182(16) -0.0930(4) 0.0386(12) Uani 1 1 d . . . . .
C4 C 0.85289(15) 0.42959(16) -0.1702(4) 0.0423(13) Uani 1 1 d . . . . .
H4 H 0.858209 0.399800 -0.153202 0.051 Uiso 1 1 calc R U . . .
C5 C 0.82661(15) 0.44219(18) -0.2737(5) 0.0472(14) Uani 1 1 d . . . . .
H5 H 0.813907 0.420817 -0.327227 0.057 Uiso 1 1 calc R U . . .
C6 C 0.81929(16) 0.48593(17) -0.2974(5) 0.0449(13) Uani 1 1 d . . . . .
H6 H 0.802342 0.494417 -0.368875 0.054 Uiso 1 1 calc R U . . .
C7 C 0.83646(15) 0.51698(17) -0.2180(4) 0.0435(13) Uani 1 1 d . . . . .
H7 H 0.830325 0.546715 -0.233321 0.052 Uiso 1 1 calc R U . . .
C8 C 0.86252(15) 0.50553(15) -0.1161(4) 0.0379(12) Uani 1 1 d . . . . .
C9 C 0.88046(16) 0.53423(16) -0.0118(4) 0.0392(12) Uani 1 1 d . . . . .
C10 C 0.89919(15) 0.50100(16) 0.0811(4) 0.0383(12) Uani 1 1 d . . . . .
C11 C 0.91410(16) 0.50672(17) 0.2062(5) 0.0435(13) Uani 1 1 d . . . . .
C12 C 0.91891(15) 0.54394(16) 0.2909(4) 0.0386(12) Uani 1 1 d . . . . .
C13 C 0.91947(16) 0.58914(16) 0.2770(5) 0.0475(14) Uani 1 1 d . . . . .
H13 H 0.915266 0.601693 0.195139 0.057 Uiso 1 1 calc R U . . .
C14 C 0.92610(16) 0.61557(17) 0.3818(5) 0.0513(15) Uani 1 1 d . . . . .
H14 H 0.926701 0.646165 0.371187 0.062 Uiso 1 1 calc R U . . .
C15 C 0.93189(17) 0.5979(2) 0.5026(5) 0.0574(16) Uani 1 1 d . . . . .
H15 H 0.936135 0.616385 0.573946 0.069 Uiso 1 1 calc R U . . .
C16 C 0.93150(16) 0.5535(2) 0.5193(5) 0.0551(15) Uani 1 1 d . . . . .
H16 H 0.934194 0.541329 0.602177 0.066 Uiso 1 1 calc R U . . .
C17 C 0.92716(17) 0.52731(17) 0.4142(5) 0.0441(13) Uani 1 1 d . . . . .
C18 C 0.92199(16) 0.46893(17) 0.2829(5) 0.0435(13) Uani 1 1 d . . . . .
C19 C 0.92438(15) 0.42753(15) 0.2277(5) 0.0404(12) Uani 1 1 d . . . . .
C20 C 0.93730(16) 0.38375(16) 0.2670(5) 0.0436(13) Uani 1 1 d . . . . .
C21 C 0.95353(17) 0.36540(17) 0.3796(5) 0.0507(14) Uani 1 1 d . . . . .
H21 H 0.957722 0.382868 0.453269 0.061 Uiso 1 1 calc R U . . .
C22 C 0.96339(18) 0.32163(18) 0.3828(6) 0.0597(16) Uani 1 1 d . . . . .
H22 H 0.974349 0.309240 0.459239 0.072 Uiso 1 1 calc R U . . .
C23 C 0.95754(18) 0.29526(18) 0.2754(6) 0.0599(16) Uani 1 1 d . . . . .
H23 H 0.963671 0.265105 0.280130 0.072 Uiso 1 1 calc R U . . .
C24 C 0.94281(16) 0.31323(17) 0.1625(5) 0.0507(14) Uani 1 1 d . . . . .
H24 H 0.939168 0.295862 0.088406 0.061 Uiso 1 1 calc R U . . .
C25 C 0.93347(16) 0.35737(17) 0.1602(5) 0.0446(13) Uani 1 1 d . . . . .
C26 C 0.91517(16) 0.56485(16) -0.0680(5) 0.0468(14) Uani 1 1 d . . . . .
H26A H 0.901890 0.582032 -0.137607 0.056 Uiso 1 1 calc R U . . .
H26B H 0.924559 0.585354 -0.000811 0.056 Uiso 1 1 calc R U . . .
C27 C 0.95513(17) 0.54145(17) -0.1204(5) 0.0533(15) Uani 1 1 d . . . . .
H27A H 0.971724 0.528997 -0.049594 0.080 Uiso 1 1 calc R U . . .
H27B H 0.973336 0.562127 -0.167041 0.080 Uiso 1 1 calc R U . . .
H27C H 0.945924 0.518220 -0.178241 0.080 Uiso 1 1 calc R U . . .
C28 C 0.84293(16) 0.56141(16) 0.0461(5) 0.0471(14) Uani 1 1 d . . . . .
H28A H 0.855264 0.581561 0.110082 0.057 Uiso 1 1 calc R U . . .
H28B H 0.829893 0.579189 -0.022571 0.057 Uiso 1 1 calc R U . . .
C29 C 0.80718(16) 0.53517(17) 0.1094(4) 0.0512(14) Uani 1 1 d . . . . .
H29A H 0.795475 0.514179 0.048168 0.077 Uiso 1 1 calc R U . . .
H29B H 0.783982 0.554691 0.137428 0.077 Uiso 1 1 calc R U . . .
H29C H 0.819022 0.519717 0.183270 0.077 Uiso 1 1 calc R U . . .
C30 C 0.92059(17) 0.45516(19) 0.5257(5) 0.0618(17) Uani 1 1 d . . . . .
H30A H 0.897497 0.468937 0.577293 0.074 Uiso 1 1 calc R U . . .
H30B H 0.910138 0.426195 0.498964 0.074 Uiso 1 1 calc R U . . .
C31 C 0.9596(2) 0.4500(2) 0.6044(5) 0.076(2) Uani 1 1 d . . . . .
H31A H 0.980856 0.432236 0.558650 0.114 Uiso 1 1 calc R U . . .
H31B H 0.951893 0.435828 0.684922 0.114 Uiso 1 1 calc R U . . .
H31C H 0.972129 0.478610 0.622237 0.114 Uiso 1 1 calc R U . . .
C32 C 0.93672(16) 0.37160(16) -0.0717(5) 0.0452(13) Uani 1 1 d . . . . .
H32A H 0.918382 0.385274 -0.137981 0.054 Uiso 1 1 calc R U . . .
H32B H 0.936174 0.339860 -0.085851 0.054 Uiso 1 1 calc R U . . .
C33 C 0.98303(16) 0.38785(17) -0.0860(5) 0.0531(15) Uani 1 1 d . . . . .
H33A H 0.983460 0.419526 -0.078587 0.080 Uiso 1 1 calc R U . . .
H33B H 0.994311 0.379324 -0.169736 0.080 Uiso 1 1 calc R U . . .
H33C H 1.001156 0.375157 -0.018867 0.080 Uiso 1 1 calc R U . . .
N1 N 0.92903(14) 0.48241(14) 0.4088(4) 0.0502(12) Uani 1 1 d . . . . .
N2 N 0.91838(13) 0.38115(13) 0.0545(4) 0.0437(11) Uani 1 1 d . . . . .

loop_
_atom_site_aniso_label
_atom_site_aniso_U_11
_atom_site_aniso_U_22
_atom_site_aniso_U_33
_atom_site_aniso_U_23
_atom_site_aniso_U_13
_atom_site_aniso_U_12
C1 0.038(3) 0.046(3) 0.041(3) -0.002(3) 0.000(2) -0.004(2)
C2 0.034(3) 0.035(3) 0.049(3) 0.005(3) 0.004(2) 0.002(2)
C3 0.033(3) 0.045(3) 0.038(3) -0.001(2) 0.006(2) -0.001(2)
C4 0.043(3) 0.038(3) 0.046(3) -0.002(3) 0.001(3) -0.001(2)
C5 0.042(3) 0.058(4) 0.042(3) -0.007(3) -0.003(3) -0.004(3)
C6 0.041(3) 0.056(4) 0.038(3) -0.003(3) -0.002(3) -0.002(3)
C7 0.039(3) 0.049(3) 0.043(3) 0.001(3) -0.002(3) 0.004(2)
C8 0.041(3) 0.038(3) 0.034(3) -0.008(2) -0.006(2) 0.004(2)
C9 0.044(3) 0.040(3) 0.033(3) 0.002(2) 0.000(2) 0.001(2)
C10 0.032(3) 0.040(3) 0.043(3) 0.001(2) -0.003(2) 0.002(2)
C11 0.043(3) 0.047(3) 0.041(3) -0.001(3) -0.005(2) 0.003(3)
C12 0.033(3) 0.044(3) 0.039(3) -0.009(2) 0.003(2) 0.002(2)
C13 0.050(3) 0.047(3) 0.045(3) -0.004(3) 0.005(3) -0.005(3)
C14 0.048(3) 0.044(3) 0.062(4) -0.017(3) -0.006(3) 0.001(3)
C15 0.051(4) 0.069(4) 0.053(4) -0.020(3) 0.000(3) 0.014(3)
C16 0.047(3) 0.074(4) 0.044(3) -0.011(3) -0.001(3) 0.009(3)
C17 0.051(3) 0.047(3) 0.034(3) -0.006(3) -0.005(3) 0.006(3)
C18 0.043(3) 0.044(3) 0.043(3) 0.000(3) -0.001(3) -0.001(2)
C19 0.033(3) 0.037(3) 0.052(3) 0.001(3) 0.001(3) -0.001(2)
C20 0.036(3) 0.040(3) 0.055(3) 0.005(3) 0.001(3) 0.003(2)
C21 0.050(3) 0.052(3) 0.050(3) 0.002(3) -0.001(3) 0.000(3)
C22 0.058(4) 0.055(4) 0.067(4) 0.016(3) -0.003(3) 0.005(3)
C23 0.056(4) 0.039(3) 0.084(5) 0.010(3) 0.004(4) 0.002(3)
C24 0.049(3) 0.040(3) 0.062(4) 0.006(3) 0.009(3) -0.001(3)
C25 0.036(3) 0.048(3) 0.050(3) 0.005(3) 0.003(3) -0.002(3)
C26 0.057(4) 0.042(3) 0.041(3) 0.006(3) -0.007(3) -0.003(3)
C27 0.059(4) 0.061(4) 0.040(3) -0.006(3) 0.004(3) -0.003(3)
C28 0.050(3) 0.045(3) 0.047(3) 0.009(3) -0.002(3) 0.004(3)
C29 0.044(3) 0.056(4) 0.053(3) 0.004(3) 0.007(3) -0.002(3)
C30 0.048(4) 0.073(4) 0.064(4) -0.002(3) 0.004(3) 0.018(3)
C31 0.088(5) 0.085(5) 0.054(4) -0.008(4) -0.014(4) 0.019(4)
C32 0.041(3) 0.036(3) 0.059(3) -0.005(3) 0.001(3) 0.004(2)
C33 0.047(3) 0.061(4) 0.052(3) 0.000(3) 0.003(3) -0.007(3)
N1 0.061(3) 0.050(3) 0.039(3) 0.001(2) -0.002(2) -0.002(2)
N2 0.044(3) 0.044(3) 0.043(3) -0.003(2) 0.004(2) 0.000(2)

loop_
_atom_type_symbol
_atom_type_description
_atom_type_scat_dispersion_real
_atom_type_scat_dispersion_imag
_atom_type_scat_source
C C 0.0181 0.0091 'International Tables Vol C Tables 4.2.6.8 and 6.1.1.4'
H H 0.0000 0.0000 'International Tables Vol C Tables 4.2.6.8 and 6.1.1.4'
N N 0.0311 0.0180 'International Tables Vol C Tables 4.2.6.8 and 6.1.1.4'

loop_
_geom_angle_atom_site_label_1
_geom_angle_atom_site_label_2
_geom_angle_atom_site_label_3
_geom_angle
_geom_angle_site_symmetry_1
_geom_angle_site_symmetry_3
_geom_angle_publ_flag
C2 C1 N2 127.3(5) . . ?
C2 C1 C19 122.5(5) . . ?
N2 C1 C19 110.1(4) . . ?
C10 C2 C1 118.4(4) . . ?
C10 C2 C3 109.0(4) . . ?
C1 C2 C3 132.0(5) . . ?
C8 C3 C4 120.8(4) . . ?
C8 C3 C2 107.1(4) . . ?
C4 C3 C2 131.8(5) . . ?
C3 C4 C5 118.6(5) . . ?
C3 C4 H4 120.7 . . ?
C5 C4 H4 120.7 . . ?
C6 C5 C4 119.9(5) . . ?
C6 C5 H5 120.0 . . ?
C4 C5 H5 120.0 . . ?
C7 C6 C5 120.3(5) . . ?
C7 C6 H6 119.8 . . ?
C5 C6 H6 119.8 . . ?
C6 C7 C8 120.9(5) . . ?
C6 C7 H7 119.5 . . ?
C8 C7 H7 119.5 . . ?
C7 C8 C3 119.3(5) . . ?
C7 C8 C9 128.5(4) . . ?
C3 C8 C9 111.9(4) . . ?
C8 C9 C10 101.9(4) . . ?
C8 C9 C26 109.6(4) . . ?
C10 C9 C26 113.0(4) . . ?
C8 C9 C28 109.0(4) . . ?
C10 C9 C28 113.3(4) . . ?
C26 C9 C28 109.6(4) . . ?
C11 C10 C2 120.8(5) . . ?
C11 C10 C9 129.5(5) . . ?
C2 C10 C9 109.4(4) . . ?
C10 C11 C18 118.5(5) . . ?
C10 C11 C12 134.6(5) . . ?
C18 C11 C12 106.3(4) . . ?
C13 C12 C17 117.0(5) . . ?
C13 C12 C11 136.1(5) . . ?
C17 C12 C11 106.8(4) . . ?
C14 C13 C12 120.3(5) . . ?
C14 C13 H13 119.8 . . ?
C12 C13 H13 119.8 . . ?
C13 C14 C15 120.7(5) . . ?
C13 C14 H14 119.6 . . ?
C15 C14 H14 119.6 . . ?
C16 C15 C14 120.3(5) . . ?
C16 C15 H15 119.9 . . ?
C14 C15 H15 119.9 . . ?
C17 C16 C15 118.9(6) . . ?
C17 C16 H16 120.6 . . ?
C15 C16 H16 120.6 . . ?
C16 C17 N1 128.0(5) . . ?
C16 C17 C12 122.5(5) . . ?
N1 C17 C12 109.4(4) . . ?
N1 C18 C19 130.6(5) . . ?
N1 C18 C11 108.2(4) . . ?
C19 C18 C11 121.1(5) . . ?
C18 C19 C1 116.9(5) . . ?
C18 C19 C20 137.4(5) . . ?
C1 C19 C20 105.7(4) . . ?
C25 C20 C21 118.2(5) . . ?
C25 C20 C19 106.9(4) . . ?
C21 C20 C19 134.8(5) . . ?
C22 C21 C20 119.5(5) . . ?
C22 C21 H21 120.3 . . ?
C20 C21 H21 120.3 . . ?
C21 C22 C23 121.3(5) . . ?
C21 C22 H22 119.4 . . ?
C23 C22 H22 119.4 . . ?
C24 C23 C22 119.8(5) . . ?
C24 C23 H23 120.1 . . ?
C22 C23 H23 120.1 . . ?
C23 C24 C25 118.4(5) . . ?
C23 C24 H24 120.8 . . ?
C25 C24 H24 120.8 . . ?
C20 C25 C24 122.8(5) . . ?
C20 C25 N2 110.9(4) . . ?
C24 C25 N2 126.3(5) . . ?
C27 C26 C9 114.0(4) . . ?
C27 C26 H26A 108.7 . . ?
C9 C26 H26A 108.7 . . ?
C27 C26 H26B 108.7 . . ?
C9 C26 H26B 108.7 . . ?
H26A C26 H26B 107.6 . . ?
C26 C27 H27A 109.5 . . ?
C26 C27 H27B 109.5 . . ?
H27A C27 H27B 109.5 . . ?
C26 C27 H27C 109.5 . . ?
H27A C27 H27C 109.5 . . ?
H27B C27 H27C 109.5 . . ?
C29 C28 C9 115.1(4) . . ?
C29 C28 H28A 108.5 . . ?
C9 C28 H28A 108.5 . . ?
C29 C28 H28B 108.5 . . ?
C9 C28 H28B 108.5 . . ?
H28A C28 H28B 107.5 . . ?
C28 C29 H29A 109.5 . . ?
C28 C29 H29B 109.5 . . ?
H29A C29 H29B 109.5 . . ?
C28 C29 H29C 109.5 . . ?
H29A C29 H29C 109.5 . . ?
H29B C29 H29C 109.5 . . ?
C31 C30 N1 112.1(5) . . ?
C31 C30 H30A 109.2 . . ?
N1 C30 H30A 109.2 . . ?
C31 C30 H30B 109.2 . . ?
N1 C30 H30B 109.2 . . ?
H30A C30 H30B 107.9 . . ?
C30 C31 H31A 109.5 . . ?
C30 C31 H31B 109.5 . . ?
H31A C31 H31B 109.5 . . ?
C30 C31 H31C 109.5 . . ?
H31A C31 H31C 109.5 . . ?
H31B C31 H31C 109.5 . . ?
N2 C32 C33 112.6(4) . . ?
N2 C32 H32A 109.1 . . ?
C33 C32 H32A 109.1 . . ?
N2 C32 H32B 109.1 . . ?
C33 C32 H32B 109.1 . . ?
H32A C32 H32B 107.8 . . ?
C32 C33 H33A 109.5 . . ?
C32 C33 H33B 109.5 . . ?
H33A C33 H33B 109.5 . . ?
C32 C33 H33C 109.5 . . ?
H33A C33 H33C 109.5 . . ?
H33B C33 H33C 109.5 . . ?
C17 N1 C18 109.2(4) . . ?
C17 N1 C30 121.1(4) . . ?
C18 N1 C30 125.0(4) . . ?
C25 N2 C1 106.3(4) . . ?
C25 N2 C32 118.5(4) . . ?
C1 N2 C32 121.4(4) . . ?

loop_
_geom_bond_atom_site_label_1
_geom_bond_atom_site_label_2
_geom_bond_distance
_geom_bond_site_symmetry_2
_geom_bond_publ_flag
C1 C2 1.405(6) . ?
C1 N2 1.409(6) . ?
C1 C19 1.419(6) . ?
C2 C10 1.405(6) . ?
C2 C3 1.487(6) . ?
C3 C8 1.394(6) . ?
C3 C4 1.397(6) . ?
C4 C5 1.409(6) . ?
C4 H4 0.9500 . ?
C5 C6 1.390(7) . ?
C5 H5 0.9500 . ?
C6 C7 1.375(6) . ?
C6 H6 0.9500 . ?
C7 C8 1.382(6) . ?
C7 H7 0.9500 . ?
C8 C9 1.511(6) . ?
C9 C10 1.527(6) . ?
C9 C26 1.544(6) . ?
C9 C28 1.552(6) . ?
C10 C11 1.400(6) . ?
C11 C18 1.437(6) . ?
C11 C12 1.459(6) . ?
C12 C13 1.402(6) . ?
C12 C17 1.413(6) . ?
C13 C14 1.383(6) . ?
C13 H13 0.9500 . ?
C14 C15 1.390(7) . ?
C14 H14 0.9500 . ?
C15 C16 1.378(7) . ?
C15 H15 0.9500 . ?
C16 C17 1.374(6) . ?
C16 H16 0.9500 . ?
C17 N1 1.387(6) . ?
C18 N1 1.400(6) . ?
C18 C19 1.403(6) . ?
C19 C20 1.466(6) . ?
C20 C25 1.389(7) . ?
C20 C21 1.402(6) . ?
C21 C22 1.384(7) . ?
C21 H21 0.9500 . ?
C22 C23 1.399(7) . ?
C22 H22 0.9500 . ?
C23 C24 1.384(7) . ?
C23 H23 0.9500 . ?
C24 C25 1.392(6) . ?
C24 H24 0.9500 . ?
C25 N2 1.407(6) . ?
C26 C27 1.530(6) . ?
C26 H26A 0.9900 . ?
C26 H26B 0.9900 . ?
C27 H27A 0.9800 . ?
C27 H27B 0.9800 . ?
C27 H27C 0.9800 . ?
C28 C29 1.520(6) . ?
C28 H28A 0.9900 . ?
C28 H28B 0.9900 . ?
C29 H29A 0.9800 . ?
C29 H29B 0.9800 . ?
C29 H29C 0.9800 . ?
C30 C31 1.467(7) . ?
C30 N1 1.508(6) . ?
C30 H30A 0.9900 . ?
C30 H30B 0.9900 . ?
C31 H31A 0.9800 . ?
C31 H31B 0.9800 . ?
C31 H31C 0.9800 . ?
C32 N2 1.468(6) . ?
C32 C33 1.521(6) . ?
C32 H32A 0.9900 . ?
C32 H32B 0.9900 . ?
C33 H33A 0.9800 . ?
C33 H33B 0.9800 . ?
C33 H33C 0.9800 . ?

loop_
_geom_torsion_atom_site_label_1
_geom_torsion_atom_site_label_2
_geom_torsion_atom_site_label_3
_geom_torsion_atom_site_label_4
_geom_torsion
_geom_torsion_site_symmetry_1
_geom_torsion_site_symmetry_2
_geom_torsion_site_symmetry_3
_geom_torsion_site_symmetry_4
_geom_torsion_publ_flag
N2 C1 C2 C10 -171.4(5) . . . . ?
C19 C1 C2 C10 11.1(7) . . . . ?
N2 C1 C2 C3 18.3(9) . . . . ?
C19 C1 C2 C3 -159.2(5) . . . . ?
C10 C2 C3 C8 6.5(5) . . . . ?
C1 C2 C3 C8 177.4(5) . . . . ?
C10 C2 C3 C4 -167.4(5) . . . . ?
C1 C2 C3 C4 3.5(9) . . . . ?
C8 C3 C4 C5 1.4(7) . . . . ?
C2 C3 C4 C5 174.6(5) . . . . ?
C3 C4 C5 C6 0.2(7) . . . . ?
C4 C5 C6 C7 -2.1(8) . . . . ?
C5 C6 C7 C8 2.4(8) . . . . ?
C6 C7 C8 C3 -0.8(7) . . . . ?
C6 C7 C8 C9 -173.3(5) . . . . ?
C4 C3 C8 C7 -1.1(7) . . . . ?
C2 C3 C8 C7 -175.8(4) . . . . ?
C4 C3 C8 C9 172.6(4) . . . . ?
C2 C3 C8 C9 -2.1(6) . . . . ?
C7 C8 C9 C10 170.4(5) . . . . ?
C3 C8 C9 C10 -2.6(5) . . . . ?
C7 C8 C9 C26 -69.6(6) . . . . ?
C3 C8 C9 C26 117.4(4) . . . . ?
C7 C8 C9 C28 50.4(7) . . . . ?
C3 C8 C9 C28 -122.6(4) . . . . ?
C1 C2 C10 C11 -5.0(7) . . . . ?
C3 C2 C10 C11 167.4(4) . . . . ?
C1 C2 C10 C9 179.4(4) . . . . ?
C3 C2 C10 C9 -8.3(5) . . . . ?
C8 C9 C10 C11 -168.5(5) . . . . ?
C26 C9 C10 C11 73.9(6) . . . . ?
C28 C9 C10 C11 -51.5(7) . . . . ?
C8 C9 C10 C2 6.6(5) . . . . ?
C26 C9 C10 C2 -110.9(5) . . . . ?
C28 C9 C10 C2 123.6(4) . . . . ?
C2 C10 C11 C18 -7.2(7) . . . . ?
C9 C10 C11 C18 167.4(5) . . . . ?
C2 C10 C11 C12 -177.0(5) . . . . ?
C9 C10 C11 C12 -2.4(10) . . . . ?
C10 C11 C12 C13 -16.2(11) . . . . ?
C18 C11 C12 C13 173.1(6) . . . . ?
C10 C11 C12 C17 167.8(6) . . . . ?
C18 C11 C12 C17 -2.9(6) . . . . ?
C17 C12 C13 C14 -2.6(8) . . . . ?
C11 C12 C13 C14 -178.3(5) . . . . ?
C12 C13 C14 C15 -0.6(8) . . . . ?
C13 C14 C15 C16 0.6(8) . . . . ?
C14 C15 C16 C17 2.7(8) . . . . ?
C15 C16 C17 N1 175.1(5) . . . . ?
C15 C16 C17 C12 -6.2(8) . . . . ?
C13 C12 C17 C16 6.1(8) . . . . ?
C11 C12 C17 C16 -177.0(5) . . . . ?
C13 C12 C17 N1 -175.0(4) . . . . ?
C11 C12 C17 N1 1.9(6) . . . . ?
C10 C11 C18 N1 -169.6(4) . . . . ?
C12 C11 C18 N1 2.8(6) . . . . ?
C10 C11 C18 C19 14.2(7) . . . . ?
C12 C11 C18 C19 -173.3(4) . . . . ?
N1 C18 C19 C1 176.4(5) . . . . ?
C11 C18 C19 C1 -8.4(7) . . . . ?
N1 C18 C19 C20 -5.7(10) . . . . ?
C11 C18 C19 C20 169.4(5) . . . . ?
C2 C1 C19 C18 -4.3(7) . . . . ?
N2 C1 C19 C18 177.8(4) . . . . ?
C2 C1 C19 C20 177.2(4) . . . . ?
N2 C1 C19 C20 -0.7(6) . . . . ?
C18 C19 C20 C25 -177.2(6) . . . . ?
C1 C19 C20 C25 0.9(6) . . . . ?
C18 C19 C20 C21 -1.0(11) . . . . ?
C1 C19 C20 C21 177.1(6) . . . . ?
C25 C20 C21 C22 -2.7(8) . . . . ?
C19 C20 C21 C22 -178.6(5) . . . . ?
C20 C21 C22 C23 0.1(8) . . . . ?
C21 C22 C23 C24 1.9(9) . . . . ?
C22 C23 C24 C25 -1.1(8) . . . . ?
C21 C20 C25 C24 3.6(8) . . . . ?
C19 C20 C25 C24 -179.5(5) . . . . ?
C21 C20 C25 N2 -177.7(4) . . . . ?
C19 C20 C25 N2 -0.7(6) . . . . ?
C23 C24 C25 C20 -1.6(8) . . . . ?
C23 C24 C25 N2 179.8(5) . . . . ?
C8 C9 C26 C27 -64.0(5) . . . . ?
C10 C9 C26 C27 49.0(5) . . . . ?
C28 C9 C26 C27 176.4(4) . . . . ?
C8 C9 C28 C29 62.1(5) . . . . ?
C10 C9 C28 C29 -50.6(6) . . . . ?
C26 C9 C28 C29 -177.8(4) . . . . ?
C16 C17 N1 C18 178.7(5) . . . . ?
C12 C17 N1 C18 -0.1(6) . . . . ?
C16 C17 N1 C30 22.1(9) . . . . ?
C12 C17 N1 C30 -156.8(4) . . . . ?
C19 C18 N1 C17 173.9(5) . . . . ?
C11 C18 N1 C17 -1.7(6) . . . . ?
C19 C18 N1 C30 -30.6(8) . . . . ?
C11 C18 N1 C30 153.8(5) . . . . ?
C31 C30 N1 C17 -84.6(6) . . . . ?
C31 C30 N1 C18 122.6(6) . . . . ?
C20 C25 N2 C1 0.3(6) . . . . ?
C24 C25 N2 C1 179.0(5) . . . . ?
C20 C25 N2 C32 141.3(4) . . . . ?
C24 C25 N2 C32 -40.0(7) . . . . ?
C2 C1 N2 C25 -177.5(5) . . . . ?
C19 C1 N2 C25 0.3(6) . . . . ?
C2 C1 N2 C32 42.9(7) . . . . ?
C19 C1 N2 C32 -139.3(4) . . . . ?
C33 C32 N2 C25 -72.4(6) . . . . ?
C33 C32 N2 C1 62.5(6) . . . . ?
